data_4003535
loop_
_publ_author_name
'M\,aczka, Miros\/law'
'Gagor, Anna'
'Zar\,eba, Jan K.'
'Stefanska, Dagmara'
'Drozd, Marek'
'Balciunas, Sergejus'
'\<Sim\.enas, Mantas'
'Banys, Juras'
'Sieradzki, Adam'

_publ_section_title
;
 Three-Dimensional Perovskite Methylhydrazinium Lead Chloride with Two
 Polar Phases and Unusual Second-Harmonic Generation Bistability above
 Room Temperature
;
_journal_name_full 'Chemistry of Materials'
_journal_paper_doi 10.1021/acs.chemmater.0c00973
_journal_year 2020
_chemical_formula_sum 'C H7 Cl3 N2 Pb'
_chemical_formula_weight 360.63
_space_group_crystal_system orthorhombic
_space_group_IT_number 26
_space_group_name_Hall 'P -2 -2b'
_space_group_name_H-M_alt 'P b 21 m'
_atom_sites_solution_hydrogens mixed
_audit_creation_method SHELXL-2018/3
_cell_angle_alpha 90
_cell_angle_beta 90
_cell_angle_gamma 90
_cell_formula_units_Z 4
_cell_length_a 5.7416(4)
_cell_length_b 11.4227(2)
_cell_length_c 11.4054(3)
_cell_measurement_reflns_used 13962
_cell_measurement_temperature 360.1(1)
_cell_measurement_theta_max 32.2630
_cell_measurement_theta_min 3.4130
_cell_volume 748.02(6)
_computing_cell_refinement 'CrysAlisPro 1.171.38.46 (Rigaku OD, 2015)'
_computing_data_collection 'CrysAlisPro 1.171.38.46 (Rigaku OD, 2015)'
_computing_structure_refinement 'SHELXL-2018/3 (Sheldrick, 2018)'
_diffrn_ambient_environment air
_diffrn_ambient_temperature 360.1(1)
_diffrn_detector 'CCD plate'
_diffrn_detector_area_resol_mean 10.6249
_diffrn_detector_type Atlas
_diffrn_measured_fraction_theta_full 0.997
_diffrn_measured_fraction_theta_max 0.951
_diffrn_measurement_device 'four-circle diffractometer'
_diffrn_measurement_device_type 'Xcalibur, Atlas'
_diffrn_radiation_monochromator graphite
_diffrn_radiation_probe x-ray
_diffrn_radiation_type 'Mo K\a'
_diffrn_radiation_wavelength 0.71073
_diffrn_reflns_av_R_equivalents 0.0413
_diffrn_reflns_av_unetI/netI 0.0339
_diffrn_reflns_Laue_measured_fraction_full 0.997
_diffrn_reflns_Laue_measured_fraction_max 0.951
_diffrn_reflns_limit_h_max 7
_diffrn_reflns_limit_h_min -7
_diffrn_reflns_limit_k_max 15
_diffrn_reflns_limit_k_min -15
_diffrn_reflns_limit_l_max 15
_diffrn_reflns_limit_l_min -14
_diffrn_reflns_number 7752
_diffrn_reflns_point_group_measured_fraction_full 0.977
_diffrn_reflns_point_group_measured_fraction_max 0.905
_diffrn_reflns_theta_full 28.000
_diffrn_reflns_theta_max 29.360
_diffrn_reflns_theta_min 3.548
_diffrn_source 'fine-focus sealed X-ray tube'
_diffrn_source_type 'Enhance (Mo) X-ray Source'
_exptl_absorpt_coefficient_mu 23.523
_exptl_absorpt_correction_T_max 0.640
_exptl_absorpt_correction_T_min 0.032
_exptl_absorpt_correction_type multi-scan
_exptl_absorpt_process_details
;
CrysAlisPro 1.171.38.43 (Rigaku Oxford Diffraction, 2015)
Empirical absorption correction using spherical harmonics,
 implemented in SCALE3 ABSPACK scaling algorithm.
;
_exptl_crystal_density_diffrn 3.202
_exptl_crystal_description plate
_exptl_crystal_F_000 640
_exptl_crystal_size_max 0.2
_exptl_crystal_size_mid 0.15
_exptl_crystal_size_min 0.08
_refine_diff_density_max 1.617
_refine_diff_density_min -1.313
_refine_diff_density_rms 0.256
_refine_ls_abs_structure_details
;
 Flack x determined using 796 quotients [(I+)-(I-)]/[(I+)+(I-)]
 (Parsons, Flack and Wagner, Acta Cryst. B69 (2013) 249-259).
;
_refine_ls_abs_structure_Flack -0.023(13)
_refine_ls_extinction_coef 0.0062(4)
_refine_ls_extinction_expression Fc^*^=kFc[1+0.001xFc^2^\l^3^/sin(2\q)]^-1/4^
_refine_ls_extinction_method 'SHELXL-2018/3 (Sheldrick 2018)'
_refine_ls_goodness_of_fit_ref 1.053
_refine_ls_hydrogen_treatment constr
_refine_ls_matrix_type full
_refine_ls_number_parameters 75
_refine_ls_number_reflns 1954
_refine_ls_number_restraints 1
_refine_ls_restrained_S_all 1.053
_refine_ls_R_factor_all 0.0329
_refine_ls_R_factor_gt 0.0310
_refine_ls_shift/su_max 0.000
_refine_ls_shift/su_mean 0.000
_refine_ls_structure_factor_coef Fsqd
_refine_ls_weighting_details 'w=1/[\s^2^(Fo^2^)+(0.0447P)^2^] where P=(Fo^2^+2Fc^2^)/3'
_refine_ls_weighting_scheme calc
_refine_ls_wR_factor_gt 0.0728
_refine_ls_wR_factor_ref 0.0748
_reflns_Friedel_coverage 0.811
_reflns_Friedel_fraction_full 0.955
_reflns_Friedel_fraction_max 0.853
_reflns_number_gt 1868
_reflns_number_total 1954
_reflns_threshold_expression 'I > 2\s(I)'
_cod_data_source_file cm0c00973_si_003.cif
_cod_data_source_block PhaseI
_cod_database_code 4003535
_shelx_shelxl_version_number 2018/3
_shelx_space_group_comment
;
The symmetry employed for this shelxl refinement is uniquely defined
by the following loop, which should always be used as a source of
symmetry information in preference to the above space-group names.
They are only intended as comments.
;
_oxdiff_exptl_absorpt_empirical_full_min 0.421
_oxdiff_exptl_absorpt_empirical_full_max 2.317
_oxdiff_exptl_absorpt_empirical_details
;
Empirical correction (ABSPACK) includes:
- Absorption correction using spherical harmonics
- Frame scaling
;

loop_
_space_group_symop_operation_xyz
'x, y, z'
'-x, y+1/2, -z'
'x, y, -z'
'-x, y+1/2, z'

loop_
_atom_site_label
_atom_site_type_symbol
_atom_site_fract_x
_atom_site_fract_y
_atom_site_fract_z
_atom_site_U_iso_or_equiv
_atom_site_adp_type
_atom_site_occupancy
_atom_site_site_symmetry_order
_atom_site_calc_flag
_atom_site_refinement_flags_posn
_atom_site_refinement_flags_adp
_atom_site_refinement_flags_occupancy
_atom_site_disorder_assembly
_atom_site_disorder_group
Pb1 Pb 0.48433(8) 0.48361(5) 0.000000 0.02598(18) Uani 1 2 d S T P . .
Pb2 Pb 0.59541(9) 0.49641(5) 0.500000 0.03009(19) Uani 1 2 d S T P . .
Cl1 Cl 0.0983(7) 0.4128(4) 0.500000 0.0489(12) Uani 1 2 d S T P . .
Cl2 Cl 0.4688(6) 0.4806(10) 0.2503(2) 0.0637(11) Uani 1 1 d . . . . .
Cl3 Cl 0.5225(15) 0.7307(6) 0.000000 0.074(2) Uani 1 2 d S T P . .
Cl4 Cl 0.9793(7) 0.5047(5) 0.000000 0.0625(17) Uani 1 2 d S T P . .
Cl5 Cl 0.3934(9) 0.7190(5) 0.500000 0.0571(16) Uani 1 2 d S T P . .
N2 N 0.837(3) 0.7174(17) 0.7171(14) 0.071(4) Uani 1 1 d . . . . .
H2A H 0.716206 0.693128 0.759669 0.085 Uiso 1 1 calc R U . . .
H2B H 0.787237 0.776051 0.672221 0.085 Uiso 1 1 calc R U . . .
C2 C 1.024(4) 0.7651(19) 0.8010(18) 0.067(6) Uani 1 1 d . . . . .
H2C H 1.149196 0.709747 0.806814 0.100 Uiso 1 1 calc R U . . .
H2D H 0.956753 0.777235 0.877090 0.100 Uiso 1 1 calc R U . . .
H2E H 1.082469 0.838031 0.771355 0.100 Uiso 1 1 calc R U . . .
N1 N 0.903(3) 0.6305(14) 0.6481(12) 0.081(5) Uani 1 1 d . . . . .
H1A H 1.011672 0.655744 0.598352 0.121 Uiso 1 1 d R U . . .
H1C H 0.961203 0.572844 0.691812 0.121 Uiso 1 1 d R U . . .

loop_
_atom_site_aniso_label
_atom_site_aniso_U_11
_atom_site_aniso_U_22
_atom_site_aniso_U_33
_atom_site_aniso_U_23
_atom_site_aniso_U_13
_atom_site_aniso_U_12
Pb1 0.0265(3) 0.0228(3) 0.0286(3) 0.000 0.000 -0.0003(3)
Pb2 0.0310(3) 0.0292(3) 0.0300(3) 0.000 0.000 0.0017(3)
Cl1 0.030(2) 0.041(3) 0.076(3) 0.000 0.000 -0.0021(17)
Cl2 0.0722(17) 0.092(4) 0.0274(16) -0.0061(17) -0.0031(15) -0.002(2)
Cl3 0.058(4) 0.024(2) 0.141(6) 0.000 0.000 0.002(3)
Cl4 0.032(2) 0.049(4) 0.106(5) 0.000 0.000 0.003(2)
Cl5 0.040(3) 0.024(2) 0.107(5) 0.000 0.000 0.0028(19)
N2 0.077(9) 0.058(8) 0.078(10) 0.005(10) 0.007(9) 0.016(9)
C2 0.057(10) 0.088(16) 0.056(11) -0.025(10) -0.002(10) -0.023(9)
N1 0.085(10) 0.084(11) 0.073(10) -0.028(9) 0.004(9) -0.025(10)

loop_
_atom_type_symbol
_atom_type_description
_atom_type_scat_dispersion_real
_atom_type_scat_dispersion_imag
_atom_type_scat_source
C C 0.0033 0.0016 'International Tables Vol C Tables 4.2.6.8 and 6.1.1.4'
H H 0.0000 0.0000 'International Tables Vol C Tables 4.2.6.8 and 6.1.1.4'
N N 0.0061 0.0033 'International Tables Vol C Tables 4.2.6.8 and 6.1.1.4'
Cl Cl 0.1484 0.1585 'International Tables Vol C Tables 4.2.6.8 and 6.1.1.4'
Pb Pb -3.3944 10.1111 'International Tables Vol C Tables 4.2.6.8 and 6.1.1.4'

loop_
_geom_angle_atom_site_label_1
_geom_angle_atom_site_label_2
_geom_angle_atom_site_label_3
_geom_angle
_geom_angle_site_symmetry_1
_geom_angle_site_symmetry_3
_geom_angle_publ_flag
Cl3 Pb1 Cl4 80.7(2) . . ?
Cl3 Pb1 Cl2 90.8(2) . . ?
Cl4 Pb1 Cl2 91.84(7) . . ?
Cl3 Pb1 Cl2 90.8(2) . 3 ?
Cl4 Pb1 Cl2 91.84(7) . 3 ?
Cl2 Pb1 Cl2 176.2(2) . 3 ?
Cl3 Pb1 Cl3 176.34(2) . 2_645 ?
Cl4 Pb1 Cl3 95.6(2) . 2_645 ?
Cl2 Pb1 Cl3 89.3(2) . 2_645 ?
Cl2 Pb1 Cl3 89.3(2) 3 2_645 ?
Cl3 Pb1 Cl4 89.7(2) . 1_455 ?
Cl4 Pb1 Cl4 170.4(2) . 1_455 ?
Cl2 Pb1 Cl4 88.27(6) . 1_455 ?
Cl2 Pb1 Cl4 88.27(6) 3 1_455 ?
Cl3 Pb1 Cl4 94.0(2) 2_645 1_455 ?
Cl5 Pb2 Cl2 87.3(2) . . ?
Cl5 Pb2 Cl2 87.3(2) . 3_556 ?
Cl2 Pb2 Cl2 150.52(18) . 3_556 ?
Cl5 Pb2 Cl1 83.98(15) . . ?
Cl2 Pb2 Cl1 75.31(10) . . ?
Cl2 Pb2 Cl1 75.31(11) 3_556 . ?
Cl5 Pb2 Cl1 132.82(15) . 1_655 ?
Cl2 Pb2 Cl1 102.43(9) . 1_655 ?
Cl2 Pb2 Cl1 102.43(9) 3_556 1_655 ?
Cl1 Pb2 Cl1 143.20(18) . 1_655 ?
Cl5 Pb2 Cl5 156.64(6) . 2_646 ?
Cl2 Pb2 Cl5 86.8(2) . 2_646 ?
Cl2 Pb2 Cl5 86.8(2) 3_556 2_646 ?
Cl1 Pb2 Cl5 72.66(13) . 2_646 ?
Cl1 Pb2 Cl5 70.54(13) 1_655 2_646 ?
Pb2 Cl1 Pb2 143.20(18) . 1_455 ?
Pb1 Cl2 Pb2 163.36(19) . . ?
Pb1 Cl3 Pb1 174.8(4) . 2_655 ?
Pb1 Cl4 Pb1 170.4(2) . 1_655 ?
N1 N2 C2 115.9(16) . . ?
N1 N2 H2A 108.3 . . ?
C2 N2 H2A 108.3 . . ?
N1 N2 H2B 108.3 . . ?
C2 N2 H2B 108.3 . . ?
H2A N2 H2B 107.4 . . ?
N2 C2 H2C 109.5 . . ?
N2 C2 H2D 109.5 . . ?
H2C C2 H2D 109.5 . . ?
N2 C2 H2E 109.5 . . ?
H2C C2 H2E 109.5 . . ?
H2D C2 H2E 109.5 . . ?
N2 N1 H1A 109.7 . . ?
N2 N1 H1C 109.2 . . ?
H1A N1 H1C 109.3 . . ?

loop_
_geom_bond_atom_site_label_1
_geom_bond_atom_site_label_2
_geom_bond_distance
_geom_bond_site_symmetry_2
_geom_bond_publ_flag
Pb1 Cl3 2.831(7) . ?
Pb1 Cl4 2.852(4) . ?
Pb1 Cl2 2.857(3) . ?
Pb1 Cl2 2.857(3) 3 ?
Pb1 Cl3 2.890(7) 2_645 ?
Pb1 Cl4 2.910(4) 1_455 ?
Pb2 Cl5 2.794(6) . ?
Pb2 Cl2 2.944(3) . ?
Pb2 Cl2 2.944(3) 3_556 ?
Pb2 Cl1 3.010(4) . ?
Pb2 Cl1 3.041(4) 1_655 ?
Pb2 Cl5 3.170(6) 2_646 ?
N2 N1 1.32(2) . ?
N2 C2 1.54(3) . ?
N2 H2A 0.8900 . ?
N2 H2B 0.8900 . ?
C2 H2C 0.9600 . ?
C2 H2D 0.9600 . ?
C2 H2E 0.9600 . ?
N1 H1A 0.8918 . ?
N1 H1C 0.8920 . ?

loop_
_geom_hbond_atom_site_label_D
_geom_hbond_atom_site_label_H
_geom_hbond_atom_site_label_A
_geom_hbond_distance_DH
_geom_hbond_distance_HA
_geom_hbond_distance_DA
_geom_hbond_angle_DHA
_geom_hbond_site_symmetry_A
_geom_hbond_publ_flag
N2 H2A Cl2 0.89 2.81 3.45(2) 129.7 3_556 yes
N2 H2B Cl1 0.89 2.59 3.355(18) 143.9 2_656 yes
N1 H1A Cl5 0.89 2.57 3.436(17) 165.4 1_655 yes
